data_4348186
loop_
_publ_author_name
'Hu, Junyi'
'Zhan, Lijie'
'Zhang, Guanyun'
'Zhang, Qun'
'Du, Lin'
'Tung, Chen-Ho'
'Wang, Yifeng'

_publ_section_title
;
 Effects of Substitutional Dopants on the Photoresponse of a
 Polyoxotitanate Cluster.
;
_journal_issue 17
_journal_name_full 'Inorganic chemistry'
_journal_page_first 8493
_journal_page_last 8501
_journal_paper_doi 10.1021/acs.inorgchem.6b01071
_journal_volume 55
_journal_year 2016
_chemical_formula_moiety 'C51 H119 Cl O31 Ti11 Zn, C3 H8 O'
_chemical_formula_sum 'C54 H127 Cl O32 Ti11 Zn'
_chemical_formula_weight 1916.27
_space_group_crystal_system monoclinic
_space_group_IT_number 7
_space_group_name_Hall 'P -2yac'
_space_group_name_H-M_alt 'P 1 n 1'
_atom_sites_solution_hydrogens mixed
_atom_sites_solution_primary direct
_audit_creation_date 2016-01-27
_audit_creation_method
;
Olex2 1.2
(compiled 2015.01.26 svn.r3150 for OlexSys, GUI svn.r4998)
;
_cell_angle_alpha 90
_cell_angle_beta 90.041(2)
_cell_angle_gamma 90
_cell_formula_units_Z 2
_cell_length_a 15.044(4)
_cell_length_b 13.924(4)
_cell_length_c 20.850(5)
_cell_measurement_reflns_used 3946
_cell_measurement_temperature 173(2)
_cell_measurement_theta_max 23.46
_cell_measurement_theta_min 2.79
_cell_volume 4368(2)
_computing_molecular_graphics 'Olex2 (Dolomanov et al., 2009)'
_computing_publication_material 'Olex2 (Dolomanov et al., 2009)'
_computing_structure_refinement 'ShelXL (Sheldrick, 2008)'
_computing_structure_solution 'SIR2004 (Burla et al., 2007)'
_diffrn_ambient_temperature 173.15
_diffrn_measured_fraction_theta_full 0.992
_diffrn_measured_fraction_theta_max 0.986
_diffrn_measurement_device_type 'CCD area detector'
_diffrn_measurement_method 'phi and omega scans'
_diffrn_radiation_monochromator graphite
_diffrn_radiation_type MoK\a
_diffrn_radiation_wavelength 0.71073
_diffrn_reflns_av_R_equivalents 0.0474
_diffrn_reflns_av_unetI/netI 0.0840
_diffrn_reflns_Laue_measured_fraction_full 0.992
_diffrn_reflns_Laue_measured_fraction_max 0.986
_diffrn_reflns_limit_h_max 19
_diffrn_reflns_limit_h_min -19
_diffrn_reflns_limit_k_max 18
_diffrn_reflns_limit_k_min -17
_diffrn_reflns_limit_l_max 18
_diffrn_reflns_limit_l_min -27
_diffrn_reflns_number 24725
_diffrn_reflns_point_group_measured_fraction_full 0.744
_diffrn_reflns_point_group_measured_fraction_max 0.729
_diffrn_reflns_theta_full 26.000
_diffrn_reflns_theta_max 27.445
_diffrn_reflns_theta_min 2.791
_exptl_absorpt_coefficient_mu 1.316
_exptl_absorpt_correction_type none
_exptl_crystal_colour colourless
_exptl_crystal_colour_primary colourless
_exptl_crystal_density_diffrn 1.457
_exptl_crystal_description block
_exptl_crystal_F_000 1992
_refine_diff_density_max 1.063
_refine_diff_density_min -0.730
_refine_diff_density_rms 0.100
_refine_ls_abs_structure_details
;
 Flack x determined using 2772 quotients [(I+)-(I-)]/[(I+)+(I-)]
 (Parsons, Flack and Wagner, Acta Cryst. B69 (2013) 249-259).
;
_refine_ls_abs_structure_Flack 0.213(15)
_refine_ls_extinction_method none
_refine_ls_goodness_of_fit_ref 1.033
_refine_ls_hydrogen_treatment constr
_refine_ls_matrix_type full
_refine_ls_number_parameters 903
_refine_ls_number_reflns 14531
_refine_ls_number_restraints 75
_refine_ls_restrained_S_all 1.039
_refine_ls_R_factor_all 0.0941
_refine_ls_R_factor_gt 0.0561
_refine_ls_shift/su_max 0.001
_refine_ls_shift/su_mean 0.000
_refine_ls_structure_factor_coef Fsqd
_refine_ls_weighting_details 'w=1/[\s^2^(Fo^2^)+(0.0603P)^2^+5.1290P] where P=(Fo^2^+2Fc^2^)/3'
_refine_ls_weighting_scheme calc
_refine_ls_wR_factor_gt 0.1282
_refine_ls_wR_factor_ref 0.1479
_reflns_Friedel_coverage 0.477
_reflns_Friedel_fraction_full 0.495
_reflns_Friedel_fraction_max 0.471
_reflns_number_gt 10051
_reflns_number_total 14531
_reflns_threshold_expression 'I > 2\s(I)'
_cod_data_source_file ic6b01071_si_002.cif
_cod_data_source_block {Ti11ZnCl}
_cod_original_cell_volume 4367(2)
_cod_database_code 4348186
_shelxl_version_number 2014-3
_shelx_space_group_comment
;
The symmetry employed for this shelxl refinement is uniquely defined
by the following loop, which should always be used as a source of
symmetry information in preference to the above space-group names.
They are only intended as comments.
;
_olex2_refinement_description
;
1. Fixed Uiso
 At 1.2 times of:
  All C(H) groups
 At 1.5 times of:
  All C(H,H,H) groups, All O(H) groups
2. Restrained distances
 C28-C29
 1.5 with sigma of 0.02
 C28-C29
 1.5 with sigma of 0.02
 C33-C31
 1.5 with sigma of 0.02
 C22-C24
 1.5 with sigma of 0.02
 C16-C18
 1.5 with sigma of 0.02
 C2-C8
 1.45 with sigma of 0.02
 C2-C5
 1.45 with sigma of 0.02
 C5-C8
 2.35 with sigma of 0.02
 C5-C8
 2.35 with sigma of 0.02
 C2-C5
 1.45 with sigma of 0.02
 C8-C5
 2.35 with sigma of 0.02
 C2-O1
 1.45 with sigma of 0.02
 O1-C5
 2.35 with sigma of 0.02
 O1-C2
 1.45 with sigma of 0.02
 C19-C20
 1.5 with sigma of 0.02
 C19-C20
 1.5 with sigma of 0.02
 C13-C15
 1.5 with sigma of 0.02
3. Rigid bond restraints
 C28, C29
 with sigma for 1-2 distances of 0.001 and sigma for 1-3 distances of 0.1
 C28, C29
 with sigma for 1-2 distances of 0.001 and sigma for 1-3 distances of 0.1
 C22, C24
 with sigma for 1-2 distances of 0.01 and sigma for 1-3 distances of 0.01
4. Uiso/Uaniso restraints and constraints
Uanis(C29) \\sim Ueq, Uanis(C33) \\sim Ueq, Uanis(C15) \\sim Ueq, Uanis(C18)
\\sim Ueq: with sigma of 0.01 and sigma for terminal atoms of 0.2
Uanis(C29) \\sim Ueq, Uanis(C33) \\sim Ueq: with sigma of 0.001 and sigma for
terminal atoms of 0.002
Uanis(C18) \\sim Ueq, Uanis(C16) \\sim Ueq: with sigma of 0.01 and sigma for
terminal atoms of 0.02
Uanis(C24) \\sim Ueq: with sigma of 0.001 and sigma for terminal atoms of 0.002
Uanis(C35) \\sim Ueq: with sigma of 0.01 and sigma for terminal atoms of 0.02
Uanis(C28) \\sim Ueq: with sigma of 0.1 and sigma for terminal atoms of 0.2
Uanis(C31) \\sim Ueq: with sigma of 0.01 and sigma for terminal atoms of 0.02
Uanis(C35) \\sim Ueq: with sigma of 0.001 and sigma for terminal atoms of 0.002
Uanis(C15) \\sim Ueq: with sigma of 0.001 and sigma for terminal atoms of 0.002
5.a Riding coordinates:
 O1(HG)
5.b Ternary CH refined with riding coordinates:
 C1AA(H1AA), C3AA(H3AA), C4AA(H4AA), C10(H10), C13(H13), C16(H16), C19(H19),
 C22(H22), C25(H25), C28(H28), C31(H31), C34(H34), C37(H37), C40(H40), C43(H43),
  C46(H46), C49(H49), C2(H)
5.c Me refined with riding coordinates:
 C15(H15A,H15B,H15C), C20(H20A,H20B,H20C), C29(H29A,H29B,H29C), C5(HA,HB,HC),
 C8(HD,HE,HF)
5.d Idealised Me refined as rotating group:
 C0AA(H0AA,H0AB,H0AC), C2AA(H2AA,H2AB,H2AC), C5AA(H5AA,H5AB,H5AC), C6(H6A,H6B,
 H6C), C6AA(H6AA,H6AB,H6AC), C9(H9A,H9B,H9C), C11(H11A,H11B,H11C), C12(H12A,
 H12B,H12C), C14(H14A,H14B,H14C), C17(H17A,H17B,H17C), C18(H18A,H18B,H18C),
 C21(H21A,H21B,H21C), C23(H23A,H23B,H23C), C24(H24A,H24B,H24C), C26(H26A,H26B,
 H26C), C27(H27A,H27B,H27C), C30(H30A,H30B,H30C), C32(H32A,H32B,H32C), C33(H33A,
 H33B,H33C), C35(H35A,H35B,H35C), C36(H36A,H36B,H36C), C38(H38A,H38B,H38C),
 C39(H39A,H39B,H39C), C41(H41A,H41B,H41C), C42(H42A,H42B,H42C), C44(H44A,H44B,
 H44C), C45(H45A,H45B,H45C), C47(H47A,H47B,H47C), C48(H48A,H48B,H48C), C50(H50A,
 H50B,H50C), C51(H51A,H51B,H51C)
;
_olex2_submission_special_instructions 'No special instructions were received'

loop_
_space_group_symop_operation_xyz
'x, y, z'
'x+1/2, -y, z+1/2'

loop_
_atom_site_label
_atom_site_type_symbol
_atom_site_fract_x
_atom_site_fract_y
_atom_site_fract_z
_atom_site_U_iso_or_equiv
_atom_site_adp_type
_atom_site_occupancy
_atom_site_site_symmetry_order
_atom_site_calc_flag
_atom_site_refinement_flags_posn
_atom_site_refinement_flags_adp
C0AA C 0.9551(12) 0.1593(11) 0.7877(7) 0.065(5) Uani 1 1 d . .
H0AA H 0.8973 0.1841 0.8018 0.097 Uiso 1 1 calc GR .
H0AB H 0.9877 0.1339 0.8247 0.097 Uiso 1 1 calc GR .
H0AC H 0.9459 0.1080 0.7562 0.097 Uiso 1 1 calc GR .
C1AA C 1.1272(8) 0.4383(9) 0.5988(6) 0.039(3) Uani 1 1 d . .
H1AA H 1.1155 0.5083 0.5921 0.047 Uiso 1 1 calc R .
C2AA C 1.1767(11) 0.4280(10) 0.6604(8) 0.066(5) Uani 1 1 d . .
H2AA H 1.1403 0.4525 0.6957 0.099 Uiso 1 1 calc GR .
H2AB H 1.2323 0.4646 0.6580 0.099 Uiso 1 1 calc GR .
H2AC H 1.1903 0.3600 0.6678 0.099 Uiso 1 1 calc GR .
C3AA C 0.9954(10) 0.6531(9) 0.5309(7) 0.053(4) Uani 1 1 d . .
H3AA H 1.0322 0.6900 0.5624 0.063 Uiso 1 1 calc R .
C4AA C 1.0071(11) 0.2381(9) 0.7579(6) 0.047(4) Uani 1 1 d . .
H4AA H 1.0668 0.2119 0.7463 0.056 Uiso 1 1 calc R .
C5AA C 1.0217(11) 0.3245(11) 0.8058(7) 0.063(4) Uani 1 1 d . .
H5AA H 1.0493 0.3782 0.7829 0.094 Uiso 1 1 calc GR .
H5AB H 1.0606 0.3039 0.8409 0.094 Uiso 1 1 calc GR .
H5AC H 0.9643 0.3448 0.8232 0.094 Uiso 1 1 calc GR .
C6 C 1.1817(10) 0.4034(11) 0.5425(8) 0.062(5) Uani 1 1 d . .
H6A H 1.1903 0.3338 0.5460 0.093 Uiso 1 1 calc GR .
H6B H 1.2396 0.4356 0.5427 0.093 Uiso 1 1 calc GR .
H6C H 1.1504 0.4181 0.5025 0.093 Uiso 1 1 calc GR .
C6AA C 0.9186(10) 0.7084(10) 0.5131(7) 0.071(4) Uani 1 1 d . .
H6AA H 0.8719 0.6652 0.4976 0.106 Uiso 1 1 calc GR .
H6AB H 0.9347 0.7537 0.4791 0.106 Uiso 1 1 calc GR .
H6AC H 0.8969 0.7439 0.5506 0.106 Uiso 1 1 calc GR .
C9 C 1.0511(11) 0.6292(11) 0.4718(8) 0.071(5) Uani 1 1 d . .
H9A H 1.1068 0.5987 0.4852 0.107 Uiso 1 1 calc GR .
H9B H 1.0643 0.6883 0.4482 0.107 Uiso 1 1 calc GR .
H9C H 1.0179 0.5851 0.4440 0.107 Uiso 1 1 calc GR .
C10 C 0.8723(9) 0.5416(8) 0.7038(6) 0.040(3) Uani 1 1 d . .
H10 H 0.8469 0.5198 0.7457 0.048 Uiso 1 1 calc R .
C11 C 0.8042(12) 0.6054(10) 0.6707(8) 0.062(5) Uani 1 1 d . .
H11A H 0.8235 0.6183 0.6266 0.092 Uiso 1 1 calc GR .
H11B H 0.7988 0.6661 0.6941 0.092 Uiso 1 1 calc GR .
H11C H 0.7464 0.5728 0.6699 0.092 Uiso 1 1 calc GR .
C12 C 0.9586(13) 0.5933(10) 0.7168(7) 0.063(5) Uani 1 1 d . .
H12A H 1.0020 0.5479 0.7345 0.094 Uiso 1 1 calc GR .
H12B H 0.9483 0.6452 0.7477 0.094 Uiso 1 1 calc GR .
H12C H 0.9815 0.6203 0.6767 0.094 Uiso 1 1 calc GR .
C13 C 0.7418(13) 0.3527(16) 0.8119(8) 0.089(7) Uani 1 1 d D .
H13 H 0.7207 0.2854 0.8186 0.107 Uiso 1 1 calc R .
C14 C 0.6659(10) 0.4037(13) 0.7952(7) 0.095(6) Uani 1 1 d . .
H14A H 0.6383 0.4300 0.8339 0.143 Uiso 1 1 calc GR .
H14B H 0.6239 0.3607 0.7736 0.143 Uiso 1 1 calc GR .
H14C H 0.6821 0.4563 0.7662 0.143 Uiso 1 1 calc GR .
C15 C 0.7819(19) 0.379(2) 0.8713(12) 0.176(12) Uani 1 1 d D U
H15A H 0.8346 0.3393 0.8787 0.264 Uiso 1 1 calc R .
H15B H 0.7994 0.4469 0.8698 0.264 Uiso 1 1 calc R .
H15C H 0.7393 0.3693 0.9063 0.264 Uiso 1 1 calc R .
C16 C 1.1829(9) 0.1341(10) 0.6352(9) 0.069(4) Uani 1 1 d D U
H16 H 1.1841 0.1143 0.5891 0.083 Uiso 1 1 calc R .
C17 C 1.1514(11) 0.0472(10) 0.6661(9) 0.073(5) Uani 1 1 d . .
H17A H 1.1128 0.0642 0.7022 0.109 Uiso 1 1 calc GR .
H17B H 1.2023 0.0101 0.6818 0.109 Uiso 1 1 calc GR .
H17C H 1.1178 0.0086 0.6351 0.109 Uiso 1 1 calc GR .
C18 C 1.2707(8) 0.1657(13) 0.6445(12) 0.120(7) Uani 1 1 d D U
H18A H 1.2817 0.2225 0.6179 0.181 Uiso 1 1 calc GR .
H18B H 1.3121 0.1144 0.6322 0.181 Uiso 1 1 calc GR .
H18C H 1.2797 0.1820 0.6897 0.181 Uiso 1 1 calc GR .
C19 C 0.8749(17) -0.0998(12) 0.6940(8) 0.126(9) Uani 1 1 d D .
H19 H 0.8264 -0.1450 0.6811 0.151 Uiso 1 1 calc R .
C20 C 0.8723(15) -0.1160(13) 0.7613(7) 0.088(6) Uani 1 1 d D .
H20A H 0.8198 -0.0845 0.7794 0.133 Uiso 1 1 calc R .
H20B H 0.8693 -0.1851 0.7697 0.133 Uiso 1 1 calc R .
H20C H 0.9261 -0.0894 0.7811 0.133 Uiso 1 1 calc R .
C21 C 0.9406(10) -0.1352(10) 0.6562(9) 0.086(5) Uani 1 1 d . .
H21A H 0.9218 -0.1326 0.6112 0.129 Uiso 1 1 calc GR .
H21B H 0.9529 -0.2020 0.6681 0.129 Uiso 1 1 calc GR .
H21C H 0.9945 -0.0966 0.6619 0.129 Uiso 1 1 calc GR .
C22 C 1.1467(9) 0.2682(12) 0.3735(8) 0.086(5) Uani 1 1 d D U
H22 H 1.1823 0.3141 0.4000 0.103 Uiso 1 1 calc R .
C23 C 1.1770(12) 0.1789(13) 0.3988(11) 0.140(10) Uani 1 1 d . .
H23A H 1.1805 0.1831 0.4456 0.210 Uiso 1 1 calc GR .
H23B H 1.2360 0.1643 0.3814 0.210 Uiso 1 1 calc GR .
H23C H 1.1353 0.1278 0.3867 0.210 Uiso 1 1 calc GR .
C24 C 1.1690(15) 0.3012(15) 0.3093(9) 0.116(7) Uani 1 1 d D U
H24A H 1.1294 0.2708 0.2781 0.175 Uiso 1 1 calc GR .
H24B H 1.2307 0.2841 0.2996 0.175 Uiso 1 1 calc GR .
H24C H 1.1620 0.3711 0.3071 0.175 Uiso 1 1 calc GR .
C25 C 0.8495(9) 0.5765(10) 0.3490(6) 0.063(4) Uani 1 1 d . .
H25 H 0.8898 0.6254 0.3687 0.076 Uiso 1 1 calc R .
C26 C 0.9033(14) 0.5215(12) 0.3047(8) 0.115(7) Uani 1 1 d . .
H26A H 0.9634 0.5143 0.3221 0.173 Uiso 1 1 calc GR .
H26B H 0.9061 0.5549 0.2634 0.173 Uiso 1 1 calc GR .
H26C H 0.8767 0.4578 0.2986 0.173 Uiso 1 1 calc GR .
C27 C 0.7782(14) 0.6292(12) 0.3187(9) 0.092(7) Uani 1 1 d . .
H27A H 0.7330 0.5841 0.3032 0.139 Uiso 1 1 calc GR .
H27B H 0.8018 0.6661 0.2825 0.139 Uiso 1 1 calc GR .
H27C H 0.7513 0.6731 0.3499 0.139 Uiso 1 1 calc GR .
C28 C 0.5352(13) 0.517(2) 0.6118(15) 0.199(12) Uani 1 1 d D U
H28 H 0.5622 0.5425 0.6523 0.239 Uiso 1 1 calc R .
C29 C 0.477(2) 0.594(2) 0.5884(15) 0.206(12) Uani 1 1 d D U
H29A H 0.4298 0.6054 0.6198 0.309 Uiso 1 1 calc R .
H29B H 0.5117 0.6523 0.5822 0.309 Uiso 1 1 calc R .
H29C H 0.4505 0.5740 0.5474 0.309 Uiso 1 1 calc R .
C30 C 0.4863(12) 0.4252(15) 0.6312(10) 0.134(9) Uani 1 1 d . .
H30A H 0.4644 0.3926 0.5926 0.201 Uiso 1 1 calc GR .
H30B H 0.4360 0.4415 0.6590 0.201 Uiso 1 1 calc GR .
H30C H 0.5271 0.3827 0.6543 0.201 Uiso 1 1 calc GR .
C31 C 0.4690(11) 0.3554(12) 0.4164(9) 0.083(5) Uani 1 1 d D U
H31 H 0.4469 0.3292 0.3746 0.100 Uiso 1 1 calc R .
C32 C 0.5043(11) 0.4596(11) 0.4058(9) 0.073(5) Uani 1 1 d . .
H32A H 0.5516 0.4732 0.4369 0.110 Uiso 1 1 calc GR .
H32B H 0.4556 0.5054 0.4117 0.110 Uiso 1 1 calc GR .
H32C H 0.5280 0.4655 0.3622 0.110 Uiso 1 1 calc GR .
C33 C 0.3984(14) 0.3545(16) 0.4618(10) 0.129(8) Uani 1 1 d D U
H33A H 0.4005 0.2947 0.4865 0.193 Uiso 1 1 calc GR .
H33B H 0.3414 0.3589 0.4392 0.193 Uiso 1 1 calc GR .
H33C H 0.4047 0.4094 0.4909 0.193 Uiso 1 1 calc GR .
C34 C 0.5524(10) 0.1366(11) 0.7254(8) 0.079(5) Uani 1 1 d . .
H34 H 0.5326 0.0851 0.6951 0.095 Uiso 1 1 calc R .
C35 C 0.4700(16) 0.1794(16) 0.7487(11) 0.133(8) Uani 1 1 d . U
H35A H 0.4839 0.2280 0.7813 0.199 Uiso 1 1 calc GR .
H35B H 0.4325 0.1294 0.7677 0.199 Uiso 1 1 calc GR .
H35C H 0.4385 0.2097 0.7129 0.199 Uiso 1 1 calc GR .
C36 C 0.6075(19) 0.0890(17) 0.7694(12) 0.183(13) Uani 1 1 d . .
H36A H 0.6646 0.0741 0.7491 0.275 Uiso 1 1 calc GR .
H36B H 0.5789 0.0293 0.7833 0.275 Uiso 1 1 calc GR .
H36C H 0.6177 0.1304 0.8068 0.275 Uiso 1 1 calc GR .
C37 C 0.5191(8) 0.0641(10) 0.4836(7) 0.043(3) Uani 1 1 d . .
H37 H 0.5312 -0.0056 0.4914 0.052 Uiso 1 1 calc R .
C38 C 0.4712(11) 0.1011(12) 0.5402(8) 0.068(5) Uani 1 1 d . .
H38A H 0.5100 0.0977 0.5779 0.103 Uiso 1 1 calc GR .
H38B H 0.4179 0.0621 0.5476 0.103 Uiso 1 1 calc GR .
H38C H 0.4538 0.1680 0.5326 0.103 Uiso 1 1 calc GR .
C39 C 0.4726(9) 0.0720(11) 0.4185(8) 0.056(4) Uani 1 1 d . .
H39A H 0.4644 0.1399 0.4076 0.084 Uiso 1 1 calc GR .
H39B H 0.4145 0.0403 0.4207 0.084 Uiso 1 1 calc GR .
H39C H 0.5091 0.0409 0.3856 0.084 Uiso 1 1 calc GR .
C40 C 0.6866(9) -0.1497(8) 0.5501(6) 0.040(3) Uani 1 1 d . .
H40 H 0.7503 -0.1571 0.5629 0.049 Uiso 1 1 calc R .
C41 C 0.6336(12) -0.1392(11) 0.6092(7) 0.074(5) Uani 1 1 d . .
H41A H 0.6528 -0.0817 0.6325 0.110 Uiso 1 1 calc GR .
H41B H 0.6421 -0.1959 0.6364 0.110 Uiso 1 1 calc GR .
H41C H 0.5705 -0.1332 0.5981 0.110 Uiso 1 1 calc GR .
C42 C 0.6610(10) -0.2355(8) 0.5131(7) 0.068(4) Uani 1 1 d . .
H42A H 0.6003 -0.2276 0.4967 0.101 Uiso 1 1 calc GR .
H42B H 0.6637 -0.2922 0.5408 0.101 Uiso 1 1 calc GR .
H42C H 0.7020 -0.2437 0.4770 0.101 Uiso 1 1 calc GR .
C43 C 0.7798(10) -0.0416(9) 0.3700(7) 0.048(4) Uani 1 1 d . .
H43 H 0.8062 -0.0196 0.3285 0.058 Uiso 1 1 calc R .
C44 C 0.6898(11) -0.0836(9) 0.3556(8) 0.055(4) Uani 1 1 d . .
H44A H 0.6646 -0.1111 0.3948 0.083 Uiso 1 1 calc GR .
H44B H 0.6958 -0.1340 0.3230 0.083 Uiso 1 1 calc GR .
H44C H 0.6504 -0.0330 0.3395 0.083 Uiso 1 1 calc GR .
C45 C 0.8432(11) -0.1124(9) 0.3995(7) 0.058(4) Uani 1 1 d . .
H45A H 0.9005 -0.0810 0.4072 0.087 Uiso 1 1 calc GR .
H45B H 0.8515 -0.1667 0.3702 0.087 Uiso 1 1 calc GR .
H45C H 0.8189 -0.1355 0.4402 0.087 Uiso 1 1 calc GR .
C46 C 0.9122(10) 0.1449(10) 0.2660(7) 0.054(4) Uani 1 1 d . .
H46 H 0.9648 0.1174 0.2888 0.064 Uiso 1 1 calc R .
C47 C 0.9371(12) 0.2419(10) 0.2394(8) 0.097(6) Uani 1 1 d . .
H47A H 0.8861 0.2694 0.2167 0.146 Uiso 1 1 calc GR .
H47B H 0.9871 0.2348 0.2097 0.146 Uiso 1 1 calc GR .
H47C H 0.9543 0.2846 0.2747 0.146 Uiso 1 1 calc GR .
C48 C 0.8864(11) 0.0789(10) 0.2133(7) 0.074(5) Uani 1 1 d . .
H48A H 0.8598 0.0207 0.2314 0.111 Uiso 1 1 calc GR .
H48B H 0.9392 0.0617 0.1883 0.111 Uiso 1 1 calc GR .
H48C H 0.8431 0.1108 0.1853 0.111 Uiso 1 1 calc GR .
C49 C 0.6467(8) 0.2550(9) 0.3138(6) 0.038(3) Uani 1 1 d . .
H49 H 0.5851 0.2769 0.3243 0.045 Uiso 1 1 calc R .
C50 C 0.6956(12) 0.3408(10) 0.2862(7) 0.059(4) Uani 1 1 d . .
H50A H 0.6876 0.3963 0.3144 0.088 Uiso 1 1 calc GR .
H50B H 0.6718 0.3556 0.2436 0.088 Uiso 1 1 calc GR .
H50C H 0.7591 0.3257 0.2827 0.088 Uiso 1 1 calc GR .
C51 C 0.6383(10) 0.1743(10) 0.2703(7) 0.052(4) Uani 1 1 d . .
H51A H 0.6955 0.1410 0.2671 0.078 Uiso 1 1 calc GR .
H51B H 0.6205 0.1974 0.2278 0.078 Uiso 1 1 calc GR .
H51C H 0.5932 0.1297 0.2867 0.078 Uiso 1 1 calc GR .
Cl1 Cl 1.0608(2) -0.0339(2) 0.49286(17) 0.0551(8) Uani 1 1 d . .
O0AA O 0.7562(5) 0.1860(5) 0.4778(4) 0.0233(17) Uani 1 1 d . .
O1AA O 0.8961(5) 0.3135(5) 0.5961(3) 0.0222(17) Uani 1 1 d . .
O2AA O 0.6871(5) 0.2258(5) 0.3726(4) 0.0281(19) Uani 1 1 d . .
O3 O 0.6055(5) 0.1123(5) 0.4771(4) 0.0302(18) Uani 1 1 d . .
O4 O 0.5372(6) 0.2971(6) 0.4391(4) 0.038(2) Uani 1 1 d . .
O6 O 0.8420(6) 0.1549(5) 0.3099(4) 0.038(2) Uani 1 1 d . .
O7 O 0.7680(5) 0.0418(5) 0.4099(4) 0.0291(19) Uani 1 1 d . .
O8 O 0.6794(6) -0.0655(5) 0.5133(4) 0.038(2) Uani 1 1 d . .
O9 O 0.7094(5) 0.1015(5) 0.5912(4) 0.0273(19) Uani 1 1 d . .
O10 O 0.6338(5) 0.2761(5) 0.5542(3) 0.0269(19) Uani 1 1 d . .
O11 O 0.7036(5) 0.3733(5) 0.4663(4) 0.0276(19) Uani 1 1 d . .
O12 O 0.8553(5) 0.3078(5) 0.4038(4) 0.0272(18) Uani 1 1 d . .
O13 O 0.9249(5) 0.1511(5) 0.4296(4) 0.031(2) Uani 1 1 d . .
O14 O 0.8395(5) 0.0283(5) 0.5374(4) 0.0304(19) Uani 1 1 d . .
O15 O 0.8356(6) -0.0160(6) 0.6755(4) 0.044(2) Uani 1 1 d . .
O16 O 0.5993(6) 0.2002(6) 0.6877(4) 0.037(2) Uani 1 1 d . .
O17 O 0.6100(4) 0.4889(5) 0.5715(3) 0.0343(17) Uani 1 1 d . .
O18 O 0.8208(5) 0.5166(5) 0.3994(4) 0.033(2) Uani 1 1 d . .
O19 O 1.0610(6) 0.2957(6) 0.3902(4) 0.040(2) Uani 1 1 d . .
O20 O 0.7957(5) 0.1932(5) 0.6715(4) 0.0259(18) Uani 1 1 d . .
O21 O 0.7283(5) 0.3509(5) 0.6384(3) 0.0233(17) Uani 1 1 d . .
O22 O 0.8045(5) 0.4616(5) 0.5404(4) 0.0243(17) Uani 1 1 d . .
O23 O 0.9416(5) 0.4003(5) 0.4836(4) 0.0265(19) Uani 1 1 d . .
O24 O 1.0240(5) 0.2282(6) 0.5167(4) 0.037(2) Uani 1 1 d . .
O25 O 0.9474(5) 0.1251(5) 0.6085(4) 0.032(2) Uani 1 1 d . .
O26 O 1.1171(5) 0.2047(5) 0.6348(4) 0.033(2) Uani 1 1 d . .
O27 O 1.0438(5) 0.3907(5) 0.5990(4) 0.0302(19) Uani 1 1 d . .
O28 O 0.9676(5) 0.5633(5) 0.5590(4) 0.0327(19) Uani 1 1 d . .
O29 O 0.8851(5) 0.4584(5) 0.6634(4) 0.0315(19) Uani 1 1 d . .
O30 O 0.9659(5) 0.2730(5) 0.6999(4) 0.032(2) Uani 1 1 d . .
O31 O 0.8054(5) 0.3458(5) 0.7605(4) 0.0301(19) Uani 1 1 d . .
Ti1 Ti 0.64204(13) 0.24602(14) 0.46138(10) 0.0271(5) Uani 1 1 d . .
Ti2 Ti 0.81354(14) 0.17460(14) 0.39317(10) 0.0270(5) Uani 1 1 d . .
Ti3 Ti 0.72772(14) 0.05212(14) 0.50192(10) 0.0277(5) Uani 1 1 d . .
Ti4 Ti 0.82226(14) 0.41702(13) 0.45056(10) 0.0241(5) Uani 1 1 d . .
Ti5 Ti 0.97359(13) 0.27646(14) 0.44567(10) 0.0266(5) Uani 1 1 d . .
Ti6 Ti 0.83513(14) 0.08194(13) 0.62185(10) 0.0265(5) Uani 1 1 d . .
Ti7 Ti 0.68285(13) 0.21865(14) 0.63038(10) 0.0263(5) Uani 1 1 d . .
Ti8 Ti 0.69394(14) 0.40218(13) 0.55876(10) 0.0256(5) Uani 1 1 d . .
Ti9 Ti 0.84638(14) 0.32312(14) 0.68207(10) 0.0266(5) Uani 1 1 d . .
Ti10 Ti 0.92910(13) 0.44486(13) 0.57301(10) 0.0248(5) Uani 1 1 d . .
Ti11 Ti 1.01142(14) 0.24514(14) 0.60820(10) 0.0280(5) Uani 1 1 d . .
Zn1 Zn 0.95978(10) 0.07769(9) 0.50880(7) 0.0337(3) Uani 1 1 d . .
C2 C 0.7542(18) 0.2105(16) 1.0437(13) 0.168(10) Uiso 1 1 d D .
H H 0.7198 0.2336 1.0057 0.202 Uiso 1 1 calc R .
C5 C 0.6795(15) 0.1814(17) 1.0820(13) 0.186(11) Uiso 1 1 d D .
HA H 0.6526 0.2379 1.1021 0.278 Uiso 1 1 calc R .
HB H 0.6355 0.1495 1.0546 0.278 Uiso 1 1 calc R .
HC H 0.6995 0.1367 1.1153 0.278 Uiso 1 1 calc R .
C8 C 0.780(2) 0.3064(19) 1.0690(16) 0.236(16) Uiso 1 1 d D .
HD H 0.8310 0.3308 1.0448 0.354 Uiso 1 1 calc R .
HE H 0.7299 0.3509 1.0644 0.354 Uiso 1 1 calc R .
HF H 0.7959 0.3007 1.1144 0.354 Uiso 1 1 calc R .
O1 O 0.7963(17) 0.1283(18) 1.0129(13) 0.283(12) Uiso 1 1 d D .
HG H 0.7946 0.1383 0.9741 0.424 Uiso 1 1 d R .

loop_
_atom_site_aniso_label
_atom_site_aniso_U_11
_atom_site_aniso_U_22
_atom_site_aniso_U_33
_atom_site_aniso_U_23
_atom_site_aniso_U_13
_atom_site_aniso_U_12
C0AA 0.075(12) 0.073(10) 0.046(10) 0.021(8) -0.026(9) -0.002(9)
C1AA 0.030(7) 0.045(7) 0.043(8) 0.009(6) 0.000(6) -0.009(5)
C2AA 0.058(11) 0.053(8) 0.086(13) 0.014(8) -0.030(9) -0.022(8)
C3AA 0.069(10) 0.034(6) 0.055(9) 0.022(6) 0.005(7) -0.012(6)
C4AA 0.075(11) 0.046(7) 0.021(7) 0.013(6) -0.011(7) 0.018(7)
C5AA 0.071(12) 0.077(10) 0.040(10) -0.010(8) -0.021(8) -0.011(9)
C6 0.034(8) 0.083(10) 0.070(11) -0.014(8) 0.021(8) -0.022(7)
C6AA 0.086(11) 0.059(8) 0.069(10) 0.022(7) 0.006(8) 0.013(8)
C9 0.074(10) 0.064(9) 0.076(12) 0.026(8) 0.032(9) -0.011(8)
C10 0.053(9) 0.026(6) 0.040(8) -0.011(6) 0.005(7) -0.007(6)
C11 0.080(12) 0.046(8) 0.059(11) -0.016(7) 0.003(9) 0.030(8)
C12 0.097(14) 0.058(9) 0.033(9) -0.005(7) -0.007(9) -0.011(8)
C13 0.077(14) 0.162(18) 0.028(9) 0.007(10) 0.022(9) 0.043(13)
C14 0.072(10) 0.157(16) 0.057(10) -0.018(10) 0.026(8) 0.042(11)
C15 0.175(12) 0.177(12) 0.175(12) -0.001(3) 0.000(3) 0.000(3)
C16 0.036(7) 0.060(7) 0.111(10) 0.021(7) -0.011(7) 0.017(6)
C17 0.069(12) 0.046(8) 0.104(15) 0.027(9) -0.031(10) 0.017(8)
C18 0.023(7) 0.120(13) 0.219(19) 0.028(13) 0.000(10) 0.027(8)
C19 0.23(2) 0.073(11) 0.079(13) 0.042(10) 0.046(15) 0.070(14)
C20 0.126(18) 0.069(11) 0.070(13) 0.030(9) -0.022(12) -0.017(11)
C21 0.090(11) 0.059(9) 0.109(14) -0.001(9) 0.004(10) 0.028(8)
C22 0.047(8) 0.108(12) 0.102(12) 0.017(10) 0.029(9) 0.018(8)
C23 0.113(15) 0.103(13) 0.20(2) 0.088(15) 0.096(15) 0.070(12)
C24 0.115(7) 0.118(7) 0.116(7) 0.003(2) 0.006(3) 0.001(2)
C25 0.069(9) 0.076(9) 0.046(8) 0.023(7) -0.001(7) -0.015(7)
C26 0.173(19) 0.104(13) 0.070(11) -0.007(10) 0.084(13) -0.031(13)
C27 0.133(18) 0.058(10) 0.085(14) 0.033(9) -0.048(13) 0.018(10)
C28 0.072(14) 0.24(3) 0.29(3) 0.02(2) 0.121(18) 0.024(13)
C29 0.206(12) 0.205(12) 0.208(12) 0.002(3) -0.001(3) 0.003(3)
C30 0.079(13) 0.19(2) 0.137(19) 0.039(15) 0.070(13) 0.044(13)
C31 0.054(8) 0.088(9) 0.108(10) 0.034(8) 0.006(8) 0.022(7)
C32 0.054(11) 0.078(11) 0.089(14) 0.029(10) 0.006(9) 0.014(9)
C33 0.128(8) 0.129(8) 0.130(8) 0.001(3) 0.001(3) 0.001(3)
C34 0.088(11) 0.079(10) 0.070(11) 0.011(8) 0.051(9) -0.015(8)
C35 0.132(9) 0.133(9) 0.134(9) 0.001(3) 0.005(3) -0.001(3)
C36 0.22(3) 0.18(2) 0.15(2) 0.11(2) -0.06(2) -0.09(2)
C37 0.024(6) 0.057(7) 0.048(8) -0.002(6) 0.003(6) -0.024(6)
C38 0.044(10) 0.104(13) 0.057(10) -0.005(9) 0.011(8) -0.019(8)
C39 0.029(8) 0.074(9) 0.065(10) -0.012(8) -0.012(7) -0.017(7)
C40 0.046(7) 0.033(6) 0.042(7) -0.001(5) 0.009(6) -0.009(5)
C41 0.104(14) 0.061(9) 0.056(10) 0.010(7) 0.032(9) -0.014(8)
C42 0.091(11) 0.039(7) 0.074(10) 0.005(6) 0.014(8) -0.011(7)
C43 0.073(11) 0.040(7) 0.031(8) -0.013(6) 0.007(7) -0.003(7)
C44 0.071(11) 0.037(7) 0.058(10) -0.015(6) -0.004(8) -0.016(7)
C45 0.079(12) 0.040(7) 0.056(10) -0.009(7) 0.016(9) -0.004(7)
C46 0.056(10) 0.069(9) 0.035(8) -0.006(7) 0.014(7) -0.004(7)
C47 0.136(15) 0.075(10) 0.081(12) 0.018(8) 0.078(11) -0.004(10)
C48 0.089(11) 0.071(9) 0.063(10) -0.023(7) 0.044(9) -0.004(8)
C49 0.023(7) 0.058(8) 0.032(8) 0.006(6) -0.004(6) 0.004(6)
C50 0.074(12) 0.051(8) 0.052(11) 0.021(7) 0.002(9) -0.002(8)
C51 0.051(10) 0.068(9) 0.036(9) -0.001(7) -0.009(7) 0.011(7)
Cl1 0.0494(18) 0.0468(17) 0.069(2) -0.0011(16) 0.0037(16) 0.0211(14)
O0AA 0.020(4) 0.024(4) 0.025(5) 0.002(3) -0.006(3) 0.001(3)
O1AA 0.023(4) 0.027(4) 0.016(4) 0.005(3) 0.004(3) 0.004(3)
O2AA 0.031(5) 0.035(4) 0.019(5) 0.003(3) -0.004(4) 0.003(3)
O3 0.016(4) 0.036(4) 0.038(5) 0.003(4) -0.007(4) -0.004(3)
O4 0.023(5) 0.042(5) 0.048(6) 0.013(4) -0.005(4) 0.003(4)
O6 0.048(6) 0.036(4) 0.031(5) -0.008(4) 0.004(4) 0.000(4)
O7 0.039(5) 0.023(4) 0.025(5) -0.005(3) -0.001(4) -0.001(3)
O8 0.048(5) 0.022(4) 0.043(6) -0.001(4) 0.005(4) -0.007(4)
O9 0.023(5) 0.033(4) 0.025(5) 0.011(3) 0.002(4) -0.004(3)
O10 0.031(5) 0.032(4) 0.018(4) 0.007(3) 0.008(4) -0.002(3)
O11 0.024(5) 0.032(4) 0.027(5) 0.008(3) 0.008(4) 0.007(3)
O12 0.025(5) 0.036(4) 0.020(4) 0.011(3) 0.003(3) 0.001(3)
O13 0.035(5) 0.023(4) 0.036(5) 0.008(3) 0.002(4) 0.008(3)
O14 0.035(5) 0.030(4) 0.026(4) 0.002(3) 0.004(3) 0.002(3)
O15 0.055(6) 0.039(5) 0.040(6) 0.011(4) 0.015(5) 0.009(4)
O16 0.034(5) 0.047(5) 0.030(5) 0.006(4) 0.016(4) -0.004(4)
O17 0.025(4) 0.040(4) 0.037(4) 0.002(3) 0.003(3) 0.009(3)
O18 0.040(5) 0.029(4) 0.030(5) 0.011(4) -0.001(4) -0.005(4)
O19 0.029(5) 0.043(5) 0.048(6) 0.006(4) 0.009(4) -0.001(4)
O20 0.031(5) 0.022(4) 0.024(5) -0.002(3) 0.003(4) 0.001(3)
O21 0.020(4) 0.029(4) 0.021(4) -0.001(3) 0.003(3) -0.003(3)
O22 0.024(4) 0.024(3) 0.025(4) 0.005(3) 0.001(3) 0.006(3)
O23 0.027(5) 0.021(4) 0.031(5) 0.002(3) 0.002(4) 0.000(3)
O24 0.029(5) 0.044(5) 0.038(6) 0.001(4) -0.004(4) 0.015(4)
O25 0.026(5) 0.026(4) 0.042(5) -0.002(4) -0.001(4) 0.003(3)
O26 0.024(5) 0.038(5) 0.038(5) 0.003(4) -0.004(4) 0.007(4)
O27 0.026(5) 0.032(4) 0.032(5) 0.001(4) 0.003(4) -0.008(3)
O28 0.029(4) 0.036(4) 0.032(5) 0.002(4) 0.001(4) -0.005(4)
O29 0.038(5) 0.033(4) 0.023(5) 0.000(3) 0.002(4) -0.001(4)
O30 0.034(5) 0.038(4) 0.024(5) 0.004(4) -0.010(4) -0.002(4)
O31 0.034(5) 0.042(4) 0.015(4) 0.006(3) 0.003(3) 0.003(4)
Ti1 0.0196(11) 0.0333(10) 0.0285(12) 0.0017(9) -0.0005(9) 0.0000(8)
Ti2 0.0282(13) 0.0319(11) 0.0208(12) 0.0006(9) 0.0016(9) -0.0015(9)
Ti3 0.0283(12) 0.0287(11) 0.0259(12) 0.0023(9) 0.0015(9) -0.0021(9)
Ti4 0.0241(12) 0.0271(10) 0.0211(11) 0.0054(8) 0.0008(9) 0.0014(8)
Ti5 0.0237(12) 0.0310(10) 0.0252(12) 0.0011(9) 0.0051(9) 0.0005(8)
Ti6 0.0290(13) 0.0258(10) 0.0246(12) 0.0044(9) 0.0026(10) 0.0015(8)
Ti7 0.0253(12) 0.0307(10) 0.0229(12) 0.0036(9) 0.0059(9) 0.0009(9)
Ti8 0.0219(10) 0.0302(9) 0.0248(11) 0.0050(8) 0.0037(8) 0.0042(8)
Ti9 0.0298(13) 0.0281(10) 0.0220(12) 0.0000(9) 0.0017(10) 0.0025(9)
Ti10 0.0248(12) 0.0242(10) 0.0254(12) 0.0007(8) -0.0012(9) -0.0018(8)
Ti11 0.0248(12) 0.0326(11) 0.0266(12) 0.0017(9) -0.0032(10) 0.0045(8)
Zn1 0.0307(8) 0.0359(7) 0.0346(8) 0.0040(6) 0.0025(6) 0.0080(6)

loop_
_atom_type_symbol
_atom_type_description
_atom_type_scat_dispersion_real
_atom_type_scat_dispersion_imag
_atom_type_scat_source
C C 0.0033 0.0016 'International Tables Vol C Tables 4.2.6.8 and 6.1.1.4'
H H 0.0000 0.0000 'International Tables Vol C Tables 4.2.6.8 and 6.1.1.4'
Cl Cl 0.1484 0.1585 'International Tables Vol C Tables 4.2.6.8 and 6.1.1.4'
O O 0.0106 0.0060 'International Tables Vol C Tables 4.2.6.8 and 6.1.1.4'
Ti Ti 0.2776 0.4457 'International Tables Vol C Tables 4.2.6.8 and 6.1.1.4'
Zn Zn 0.2839 1.4301 'International Tables Vol C Tables 4.2.6.8 and 6.1.1.4'

loop_
_geom_angle_atom_site_label_1
_geom_angle_atom_site_label_2
_geom_angle_atom_site_label_3
_geom_angle
H0AA C0AA H0AB 109.5
H0AA C0AA H0AC 109.5
H0AB C0AA H0AC 109.5
C4AA C0AA H0AA 109.5
C4AA C0AA H0AB 109.5
C4AA C0AA H0AC 109.5
C2AA C1AA H1AA 107.5
C2AA C1AA C6 111.5(13)
C6 C1AA H1AA 107.5
O27 C1AA H1AA 107.5
O27 C1AA C2AA 113.2(11)
O27 C1AA C6 109.4(11)
C1AA C2AA H2AA 109.5
C1AA C2AA H2AB 109.5
C1AA C2AA H2AC 109.5
H2AA C2AA H2AB 109.5
H2AA C2AA H2AC 109.5
H2AB C2AA H2AC 109.5
C6AA C3AA H3AA 109.8
C6AA C3AA C9 110.5(13)
C6AA C3AA O28 109.6(11)
C9 C3AA H3AA 109.8
O28 C3AA H3AA 109.8
O28 C3AA C9 107.3(11)
C0AA C4AA H4AA 107.8
C0AA C4AA C5AA 111.8(13)
C5AA C4AA H4AA 107.8
O30 C4AA C0AA 112.0(13)
O30 C4AA H4AA 107.8
O30 C4AA C5AA 109.5(10)
C4AA C5AA H5AA 109.5
C4AA C5AA H5AB 109.5
C4AA C5AA H5AC 109.5
H5AA C5AA H5AB 109.5
H5AA C5AA H5AC 109.5
H5AB C5AA H5AC 109.5
C1AA C6 H6A 109.5
C1AA C6 H6B 109.5
C1AA C6 H6C 109.5
H6A C6 H6B 109.5
H6A C6 H6C 109.5
H6B C6 H6C 109.5
C3AA C6AA H6AA 109.5
C3AA C6AA H6AB 109.5
C3AA C6AA H6AC 109.5
H6AA C6AA H6AB 109.5
H6AA C6AA H6AC 109.5
H6AB C6AA H6AC 109.5
C3AA C9 H9A 109.5
C3AA C9 H9B 109.5
C3AA C9 H9C 109.5
H9A C9 H9B 109.5
H9A C9 H9C 109.5
H9B C9 H9C 109.5
C11 C10 H10 108.5
C12 C10 H10 108.5
C12 C10 C11 112.5(11)
O29 C10 H10 108.5
O29 C10 C11 107.0(11)
O29 C10 C12 111.8(11)
C10 C11 H11A 109.5
C10 C11 H11B 109.5
C10 C11 H11C 109.5
H11A C11 H11B 109.5
H11A C11 H11C 109.5
H11B C11 H11C 109.5
C10 C12 H12A 109.5
C10 C12 H12B 109.5
C10 C12 H12C 109.5
H12A C12 H12B 109.5
H12A C12 H12C 109.5
H12B C12 H12C 109.5
C14 C13 H13 104.7
C14 C13 C15 115.7(19)
C14 C13 O31 113.2(14)
C15 C13 H13 104.7
C15 C13 O31 112(2)
O31 C13 H13 104.7
C13 C14 H14A 109.5
C13 C14 H14B 109.5
C13 C14 H14C 109.5
H14A C14 H14B 109.5
H14A C14 H14C 109.5
H14B C14 H14C 109.5
C13 C15 H15A 109.5
C13 C15 H15B 109.5
C13 C15 H15C 109.5
H15A C15 H15B 109.5
H15A C15 H15C 109.5
H15B C15 H15C 109.5
C17 C16 H16 101.6
C18 C16 H16 101.6
C18 C16 C17 120.4(14)
O26 C16 H16 101.6
O26 C16 C17 111.0(12)
O26 C16 C18 116.6(13)
C16 C17 H17A 109.5
C16 C17 H17B 109.5
C16 C17 H17C 109.5
H17A C17 H17B 109.5
H17A C17 H17C 109.5
H17B C17 H17C 109.5
C16 C18 H18A 109.5
C16 C18 H18B 109.5
C16 C18 H18C 109.5
H18A C18 H18B 109.5
H18A C18 H18C 109.5
H18B C18 H18C 109.5
C20 C19 H19 98.4
C21 C19 H19 98.4
C21 C19 C20 122.4(19)
C21 C19 O15 117.4(13)
O15 C19 H19 98.4
O15 C19 C20 113.8(14)
C19 C20 H20A 109.5
C19 C20 H20B 109.5
C19 C20 H20C 109.5
H20A C20 H20B 109.5
H20A C20 H20C 109.5
H20B C20 H20C 109.5
C19 C21 H21A 109.5
C19 C21 H21B 109.5
C19 C21 H21C 109.5
H21A C21 H21B 109.5
H21A C21 H21C 109.5
H21B C21 H21C 109.5
C23 C22 H22 100.5
C23 C22 C24 122.8(15)
C24 C22 H22 100.5
O19 C22 H22 100.5
O19 C22 C23 116.4(13)
O19 C22 C24 111.0(14)
C22 C23 H23A 109.5
C22 C23 H23B 109.5
C22 C23 H23C 109.5
H23A C23 H23B 109.5
H23A C23 H23C 109.5
H23B C23 H23C 109.5
C22 C24 H24A 109.5
C22 C24 H24B 109.5
C22 C24 H24C 109.5
H24A C24 H24B 109.5
H24A C24 H24C 109.5
H24B C24 H24C 109.5
C26 C25 H25 106.4
C27 C25 H25 106.4
C27 C25 C26 113.9(15)
O18 C25 H25 106.4
O18 C25 C26 109.5(12)
O18 C25 C27 113.5(13)
C25 C26 H26A 109.5
C25 C26 H26B 109.5
C25 C26 H26C 109.5
H26A C26 H26B 109.5
H26A C26 H26C 109.5
H26B C26 H26C 109.5
C25 C27 H27A 109.5
C25 C27 H27B 109.5
C25 C27 H27C 109.5
H27A C27 H27B 109.5
H27A C27 H27C 109.5
H27B C27 H27C 109.5
C29 C28 H28 105.5
C29 C28 C30 114(2)
C30 C28 H28 105.5
O17 C28 H28 105.5
O17 C28 C29 118(2)
O17 C28 C30 107.3(18)
C28 C29 H29A 109.5
C28 C29 H29B 109.5
C28 C29 H29C 109.5
H29A C29 H29B 109.5
H29A C29 H29C 109.5
H29B C29 H29C 109.5
C28 C30 H30A 109.5
C28 C30 H30B 109.5
C28 C30 H30C 109.5
H30A C30 H30B 109.5
H30A C30 H30C 109.5
H30B C30 H30C 109.5
C32 C31 H31 109.2
C33 C31 H31 109.2
C33 C31 C32 110.8(16)
O4 C31 H31 109.2
O4 C31 C32 109.8(14)
O4 C31 C33 108.6(16)
C31 C32 H32A 109.5
C31 C32 H32B 109.5
C31 C32 H32C 109.5
H32A C32 H32B 109.5
H32A C32 H32C 109.5
H32B C32 H32C 109.5
C31 C33 H33A 109.5
C31 C33 H33B 109.5
C31 C33 H33C 109.5
H33A C33 H33B 109.5
H33A C33 H33C 109.5
H33B C33 H33C 109.5
C35 C34 H34 104.5
C36 C34 H34 104.5
C36 C34 C35 118.5(19)
O16 C34 H34 104.5
O16 C34 C35 111.2(15)
O16 C34 C36 112.0(15)
C34 C35 H35A 109.5
C34 C35 H35B 109.5
C34 C35 H35C 109.5
H35A C35 H35B 109.5
H35A C35 H35C 109.5
H35B C35 H35C 109.5
C34 C36 H36A 109.5
C34 C36 H36B 109.5
C34 C36 H36C 109.5
H36A C36 H36B 109.5
H36A C36 H36C 109.5
H36B C36 H36C 109.5
C38 C37 H37 107.3
C38 C37 C39 117.4(14)
C39 C37 H37 107.3
O3 C37 H37 107.3
O3 C37 C38 110.3(11)
O3 C37 C39 106.8(10)
C37 C38 H38A 109.5
C37 C38 H38B 109.5
C37 C38 H38C 109.5
H38A C38 H38B 109.5
H38A C38 H38C 109.5
H38B C38 H38C 109.5
C37 C39 H39A 109.5
C37 C39 H39B 109.5
C37 C39 H39C 109.5
H39A C39 H39B 109.5
H39A C39 H39C 109.5
H39B C39 H39C 109.5
C41 C40 H40 107.8
C42 C40 H40 107.8
C42 C40 C41 112.1(11)
O8 C40 H40 107.8
O8 C40 C41 109.4(11)
O8 C40 C42 111.8(11)
C40 C41 H41A 109.5
C40 C41 H41B 109.5
C40 C41 H41C 109.5
H41A C41 H41B 109.5
H41A C41 H41C 109.5
H41B C41 H41C 109.5
C40 C42 H42A 109.5
C40 C42 H42B 109.5
C40 C42 H42C 109.5
H42A C42 H42B 109.5
H42A C42 H42C 109.5
H42B C42 H42C 109.5
C44 C43 H43 107.6
C45 C43 H43 107.6
C45 C43 C44 113.4(12)
O7 C43 H43 107.6
O7 C43 C44 108.5(11)
O7 C43 C45 111.8(12)
C43 C44 H44A 109.5
C43 C44 H44B 109.5
C43 C44 H44C 109.5
H44A C44 H44B 109.5
H44A C44 H44C 109.5
H44B C44 H44C 109.5
C43 C45 H45A 109.5
C43 C45 H45B 109.5
C43 C45 H45C 109.5
H45A C45 H45B 109.5
H45A C45 H45C 109.5
H45B C45 H45C 109.5
C47 C46 H46 108.8
C48 C46 H46 108.8
C48 C46 C47 110.4(13)
O6 C46 H46 108.8
O6 C46 C47 109.8(11)
O6 C46 C48 110.3(12)
C46 C47 H47A 109.5
C46 C47 H47B 109.5
C46 C47 H47C 109.5
H47A C47 H47B 109.5
H47A C47 H47C 109.5
H47B C47 H47C 109.5
C46 C48 H48A 109.5
C46 C48 H48B 109.5
C46 C48 H48C 109.5
H48A C48 H48B 109.5
H48A C48 H48C 109.5
H48B C48 H48C 109.5
C50 C49 H49 107.1
C51 C49 H49 107.1
C51 C49 C50 114.6(12)
O2AA C49 H49 107.1
O2AA C49 C50 110.1(11)
O2AA C49 C51 110.6(10)
C49 C50 H50A 109.5
C49 C50 H50B 109.5
C49 C50 H50C 109.5
H50A C50 H50B 109.5
H50A C50 H50C 109.5
H50B C50 H50C 109.5
C49 C51 H51A 109.5
C49 C51 H51B 109.5
C49 C51 H51C 109.5
H51A C51 H51B 109.5
H51A C51 H51C 109.5
H51B C51 H51C 109.5
Ti1 O0AA Ti2 105.3(4)
Ti1 O0AA Ti3 105.0(3)
Ti2 O0AA Ti3 104.3(3)
Ti9 O1AA Ti10 105.0(3)
Ti9 O1AA Ti11 104.5(3)
Ti10 O1AA Ti11 104.9(3)
C49 O2AA Ti1 127.8(7)
C49 O2AA Ti2 131.7(7)
Ti1 O2AA Ti2 99.7(3)
C37 O3 Ti1 134.0(8)
C37 O3 Ti3 125.0(7)
Ti1 O3 Ti3 100.1(3)
C31 O4 Ti1 165.7(9)
C46 O6 Ti2 145.0(9)
C43 O7 Ti2 126.9(7)
C43 O7 Ti3 130.1(7)
Ti2 O7 Ti3 101.7(3)
C40 O8 Ti3 142.8(8)
Ti3 O9 Ti6 96.8(3)
Ti7 O9 Ti3 137.3(4)
Ti7 O9 Ti6 100.4(4)
Ti7 O10 Ti1 133.9(4)
Ti7 O10 Ti8 98.9(4)
Ti8 O10 Ti1 101.9(3)
Ti4 O11 Ti1 134.8(4)
Ti4 O11 Ti8 99.9(4)
Ti8 O11 Ti1 101.3(3)
Ti2 O12 Ti5 97.2(3)
Ti4 O12 Ti2 137.6(4)
Ti4 O12 Ti5 100.6(4)
Ti2 O13 Ti5 104.7(3)
Ti2 O13 Zn1 131.0(4)
Ti5 O13 Zn1 102.7(4)
Ti3 O14 Ti6 105.3(4)
Ti3 O14 Zn1 128.9(4)
Ti6 O14 Zn1 99.8(4)
C19 O15 Ti6 147.5(10)
C34 O16 Ti7 148.2(9)
C28 O17 Ti8 145.3(12)
C25 O18 Ti4 156.9(8)
C22 O19 Ti5 144.2(9)
Ti6 O20 Ti9 131.9(4)
Ti7 O20 Ti6 100.2(3)
Ti7 O20 Ti9 102.7(3)
Ti7 O21 Ti9 99.4(3)
Ti8 O21 Ti7 100.6(3)
Ti8 O21 Ti9 135.0(4)
Ti4 O22 Ti10 99.0(3)
Ti8 O22 Ti4 99.9(4)
Ti8 O22 Ti10 134.5(4)
Ti4 O23 Ti5 101.0(4)
Ti4 O23 Ti10 102.1(4)
Ti5 O23 Ti10 133.0(4)
Ti5 O24 Ti11 136.7(4)
Ti5 O24 Zn1 96.0(4)
Ti11 O24 Zn1 98.1(3)
Ti6 O25 Ti11 138.8(4)
Ti6 O25 Zn1 97.2(4)
Ti11 O25 Zn1 102.5(4)
C16 O26 Ti11 149.4(9)
C1AA O27 Ti10 126.7(7)
C1AA O27 Ti11 131.2(7)
Ti10 O27 Ti11 101.2(3)
C3AA O28 Ti10 165.5(9)
C10 O29 Ti9 126.8(7)
C10 O29 Ti10 131.9(7)
Ti10 O29 Ti9 100.9(3)
C4AA O30 Ti9 132.1(8)
C4AA O30 Ti11 124.7(8)
Ti9 O30 Ti11 101.3(3)
C13 O31 Ti9 158.0(10)
O0AA Ti1 O2AA 78.5(3)
O0AA Ti1 O3 79.1(3)
O0AA Ti1 O10 88.5(3)
O0AA Ti1 O11 87.9(3)
O0AA Ti1 Ti2 37.7(2)
O0AA Ti1 Ti3 37.9(2)
O0AA Ti1 Ti8 87.9(2)
O2AA Ti1 O11 90.8(3)
O2AA Ti1 Ti2 41.1(2)
O2AA Ti1 Ti3 89.3(2)
O2AA Ti1 Ti8 128.8(2)
O3 Ti1 O2AA 96.7(3)
O3 Ti1 O10 91.1(3)
O3 Ti1 O11 163.3(3)
O3 Ti1 Ti2 90.3(2)
O3 Ti1 Ti3 41.3(2)
O3 Ti1 Ti8 129.0(3)
O4 Ti1 O0AA 174.9(4)
O4 Ti1 O2AA 96.6(4)
O4 Ti1 O3 99.9(3)
O4 Ti1 O10 96.6(4)
O4 Ti1 O11 94.0(3)
O4 Ti1 Ti2 137.6(3)
O4 Ti1 Ti3 141.3(3)
O4 Ti1 Ti8 96.5(3)
O10 Ti1 O2AA 163.3(3)
O10 Ti1 O11 78.0(3)
O10 Ti1 Ti2 124.5(2)
O10 Ti1 Ti3 86.8(2)
O10 Ti1 Ti8 39.0(2)
O11 Ti1 Ti2 85.6(2)
O11 Ti1 Ti3 124.3(2)
O11 Ti1 Ti8 39.0(2)
Ti3 Ti1 Ti2 60.18(6)
Ti8 Ti1 Ti2 108.52(9)
Ti8 Ti1 Ti3 109.24(9)
O0AA Ti2 O2AA 75.9(3)
O0AA Ti2 O7 76.6(3)
O0AA Ti2 Ti1 37.0(2)
O0AA Ti2 Ti3 37.9(2)
O0AA Ti2 Ti5 89.2(2)
O2AA Ti2 Ti1 39.1(2)
O2AA Ti2 Ti3 87.6(2)
O2AA Ti2 Ti5 130.4(2)
O6 Ti2 O0AA 167.2(4)
O6 Ti2 O2AA 94.1(4)
O6 Ti2 O7 96.3(3)
O6 Ti2 O12 100.1(3)
O6 Ti2 O13 98.7(4)
O6 Ti2 Ti1 133.2(3)
O6 Ti2 Ti3 135.5(3)
O6 Ti2 Ti5 103.4(3)
O7 Ti2 O2AA 92.3(3)
O7 Ti2 Ti1 86.0(2)
O7 Ti2 Ti3 39.3(2)
O7 Ti2 Ti5 130.3(3)
O12 Ti2 O0AA 87.9(3)
O12 Ti2 O2AA 89.5(3)
O12 Ti2 O7 163.4(3)
O12 Ti2 Ti1 84.9(2)
O12 Ti2 Ti3 124.4(2)
O12 Ti2 Ti5 42.1(2)
O13 Ti2 O0AA 92.4(3)
O13 Ti2 O2AA 164.9(3)
O13 Ti2 O7 94.3(3)
O13 Ti2 O12 80.4(3)
O13 Ti2 Ti1 127.9(3)
O13 Ti2 Ti3 88.9(2)
O13 Ti2 Ti5 38.3(2)
Ti1 Ti2 Ti3 59.88(7)
Ti5 Ti2 Ti1 110.35(8)
Ti5 Ti2 Ti3 109.01(9)
O0AA Ti3 O3 75.5(3)
O0AA Ti3 O7 76.1(3)
O0AA Ti3 O9 86.7(3)
O0AA Ti3 Ti1 37.1(2)
O0AA Ti3 Ti2 37.8(2)
O0AA Ti3 Ti6 88.0(2)
O3 Ti3 Ti1 38.6(2)
O3 Ti3 Ti2 88.0(2)
O3 Ti3 Ti6 128.6(2)
O7 Ti3 O3 93.3(3)
O7 Ti3 Ti1 85.9(2)
O7 Ti3 Ti2 39.0(2)
O7 Ti3 Ti6 129.8(2)
O8 Ti3 O0AA 167.1(4)
O8 Ti3 O3 92.4(4)
O8 Ti3 O7 100.5(3)
O8 Ti3 O9 97.6(3)
O8 Ti3 O14 98.6(4)
O8 Ti3 Ti1 131.0(3)
O8 Ti3 Ti2 139.3(3)
O8 Ti3 Ti6 103.4(3)
O9 Ti3 O3 88.3(3)
O9 Ti3 O7 161.7(3)
O9 Ti3 Ti1 84.1(2)
O9 Ti3 Ti2 123.1(2)
O9 Ti3 Ti6 41.7(2)
O14 Ti3 O0AA 94.2(3)
O14 Ti3 O3 164.5(3)
O14 Ti3 O7 95.3(3)
O14 Ti3 O9 79.5(3)
O14 Ti3 Ti1 129.5(2)
O14 Ti3 Ti2 90.7(2)
O14 Ti3 Ti6 37.9(2)
Ti1 Ti3 Ti2 59.94(7)
Ti6 Ti3 Ti1 109.20(8)
Ti6 Ti3 Ti2 107.87(9)
O11 Ti4 O22 79.2(3)
O11 Ti4 O23 139.9(3)
O11 Ti4 Ti5 120.4(2)
O11 Ti4 Ti8 40.8(2)
O11 Ti4 Ti10 112.9(3)
O12 Ti4 O11 94.5(3)
O12 Ti4 O22 141.0(3)
O12 Ti4 O23 80.9(3)
O12 Ti4 Ti5 41.6(2)
O12 Ti4 Ti8 120.7(2)
O12 Ti4 Ti10 113.6(3)
O18 Ti4 O11 110.2(4)
O18 Ti4 O12 109.3(4)
O18 Ti4 O22 109.0(3)
O18 Ti4 O23 108.9(4)
O18 Ti4 Ti5 120.3(3)
O18 Ti4 Ti8 120.6(3)
O18 Ti4 Ti10 114.7(3)
O22 Ti4 Ti5 109.7(2)
O22 Ti4 Ti8 38.9(2)
O22 Ti4 Ti10 40.7(2)
O23 Ti4 O22 80.1(3)
O23 Ti4 Ti5 39.7(2)
O23 Ti4 Ti8 108.9(2)
O23 Ti4 Ti10 39.4(2)
Ti5 Ti4 Ti10 73.22(7)
Ti8 Ti4 Ti5 118.18(8)
Ti8 Ti4 Ti10 73.45(8)
O12 Ti5 Ti2 40.7(2)
O12 Ti5 Ti4 37.8(2)
O12 Ti5 Zn1 108.6(2)
O13 Ti5 O12 77.7(3)
O13 Ti5 O23 140.9(3)
O13 Ti5 Ti2 37.0(2)
O13 Ti5 Ti4 108.0(3)
O13 Ti5 Zn1 39.7(2)
O19 Ti5 O12 109.8(4)
O19 Ti5 O13 107.9(4)
O19 Ti5 O23 108.3(4)
O19 Ti5 O24 106.4(4)
O19 Ti5 Ti2 115.4(3)
O19 Ti5 Ti4 119.1(3)
O19 Ti5 Zn1 117.8(3)
O23 Ti5 O12 76.6(3)
O23 Ti5 Ti2 111.5(3)
O23 Ti5 Ti4 39.2(2)
O23 Ti5 Zn1 127.2(2)
O24 Ti5 O12 143.7(4)
O24 Ti5 O13 88.0(4)
O24 Ti5 O23 95.8(4)
O24 Ti5 Ti2 117.6(3)
O24 Ti5 Ti4 122.4(3)
O24 Ti5 Zn1 48.5(3)
Ti2 Ti5 Ti4 73.28(7)
Ti2 Ti5 Zn1 71.09(7)
Ti4 Ti5 Zn1 121.40(8)
O9 Ti6 Ti3 41.5(2)
O9 Ti6 Ti7 38.0(2)
O9 Ti6 Zn1 109.8(2)
O14 Ti6 O9 78.1(3)
O14 Ti6 O20 143.8(3)
O14 Ti6 Ti3 36.8(2)
O14 Ti6 Ti7 109.3(2)
O14 Ti6 Zn1 41.5(2)
O15 Ti6 O9 108.0(4)
O15 Ti6 O14 106.3(4)
O15 Ti6 O20 106.2(4)
O15 Ti6 O25 110.5(4)
O15 Ti6 Ti3 115.0(3)
O15 Ti6 Ti7 117.3(3)
O15 Ti6 Zn1 118.6(3)
O20 Ti6 O9 77.0(3)
O20 Ti6 Ti3 112.8(3)
O20 Ti6 Ti7 39.6(2)
O20 Ti6 Zn1 128.2(2)
O25 Ti6 O9 141.3(3)
O25 Ti6 O14 87.4(4)
O25 Ti6 O20 95.8(3)
O25 Ti6 Ti3 114.7(3)
O25 Ti6 Ti7 120.8(2)
O25 Ti6 Zn1 46.1(3)
Ti3 Ti6 Zn1 71.39(7)
Ti7 Ti6 Ti3 74.06(8)
Ti7 Ti6 Zn1 122.50(8)
O9 Ti7 O10 94.8(3)
O9 Ti7 O20 81.1(3)
O9 Ti7 O21 141.2(3)
O9 Ti7 Ti6 41.6(3)
O9 Ti7 Ti8 121.4(2)
O9 Ti7 Ti9 113.4(3)
O10 Ti7 O20 141.1(3)
O10 Ti7 O21 79.3(3)
O10 Ti7 Ti6 120.7(2)
O10 Ti7 Ti8 41.2(2)
O10 Ti7 Ti9 113.7(2)
O16 Ti7 O9 108.9(4)
O16 Ti7 O10 110.4(4)
O16 Ti7 O20 107.5(4)
O16 Ti7 O21 109.1(3)
O16 Ti7 Ti6 119.9(3)
O16 Ti7 Ti8 120.7(3)
O16 Ti7 Ti9 114.0(3)
O20 Ti7 O21 80.2(3)
O20 Ti7 Ti6 40.2(2)
O20 Ti7 Ti8 109.4(2)
O20 Ti7 Ti9 39.1(2)
O21 Ti7 Ti6 109.6(2)
O21 Ti7 Ti8 38.6(2)
O21 Ti7 Ti9 41.1(2)
Ti6 Ti7 Ti9 72.94(7)
Ti8 Ti7 Ti6 118.45(9)
Ti8 Ti7 Ti9 73.83(7)
O10 Ti8 Ti1 39.2(2)
O10 Ti8 Ti4 108.8(2)
O10 Ti8 Ti7 39.9(2)
O11 Ti8 O10 78.8(3)
O11 Ti8 Ti1 39.7(2)
O11 Ti8 Ti4 39.3(2)
O11 Ti8 Ti7 108.7(2)
O17 Ti8 O10 106.7(3)
O17 Ti8 O11 109.8(3)
O17 Ti8 O21 108.8(3)
O17 Ti8 O22 111.1(3)
O17 Ti8 Ti1 113.7(3)
O17 Ti8 Ti4 122.0(2)
O17 Ti8 Ti7 118.2(2)
O21 Ti8 O10 80.3(3)
O21 Ti8 O11 139.9(3)
O21 Ti8 O22 95.9(3)
O21 Ti8 Ti1 112.6(2)
O21 Ti8 Ti4 121.2(2)
O21 Ti8 Ti7 40.8(2)
O22 Ti8 O10 141.1(3)
O22 Ti8 O11 80.0(3)
O22 Ti8 Ti1 113.4(2)
O22 Ti8 Ti4 41.2(2)
O22 Ti8 Ti7 121.8(2)
Ti4 Ti8 Ti1 73.34(7)
Ti7 Ti8 Ti1 73.07(7)
Ti7 Ti8 Ti4 118.57(8)
O1AA Ti9 O20 89.0(3)
O1AA Ti9 O21 86.4(3)
O1AA Ti9 O29 77.0(3)
O1AA Ti9 O30 78.3(3)
O1AA Ti9 Ti7 87.3(2)
O1AA Ti9 Ti10 37.6(2)
O1AA Ti9 Ti11 38.3(2)
O20 Ti9 O21 77.7(3)
O20 Ti9 O29 161.6(3)
O20 Ti9 Ti7 38.1(2)
O20 Ti9 Ti10 125.1(2)
O20 Ti9 Ti11 86.2(2)
O21 Ti9 Ti7 39.6(2)
O21 Ti9 Ti10 85.3(2)
O21 Ti9 Ti11 122.8(2)
O29 Ti9 O21 89.3(3)
O29 Ti9 Ti7 127.7(3)
O29 Ti9 Ti10 39.5(2)
O29 Ti9 Ti11 90.0(2)
O30 Ti9 O20 92.8(3)
O30 Ti9 O21 162.2(3)
O30 Ti9 O29 96.0(3)
O30 Ti9 Ti7 129.4(2)
O30 Ti9 Ti10 88.0(2)
O30 Ti9 Ti11 40.6(2)
O31 Ti9 O1AA 173.4(3)
O31 Ti9 O20 97.6(3)
O31 Ti9 O21 94.3(3)
O31 Ti9 O29 96.5(3)
O31 Ti9 O30 102.0(4)
O31 Ti9 Ti7 97.5(3)
O31 Ti9 Ti10 135.9(3)
O31 Ti9 Ti11 142.5(3)
Ti7 Ti9 Ti10 109.00(9)
Ti7 Ti9 Ti11 107.54(8)
Ti10 Ti9 Ti11 60.49(7)
O1AA Ti10 O22 87.4(3)
O1AA Ti10 O23 87.8(3)
O1AA Ti10 O27 78.2(3)
O1AA Ti10 O29 76.9(3)
O1AA Ti10 Ti4 87.3(2)
O1AA Ti10 Ti9 37.4(2)
O1AA Ti10 Ti11 38.0(2)
O22 Ti10 O29 89.9(3)
O22 Ti10 Ti4 40.3(2)
O22 Ti10 Ti9 86.4(2)
O22 Ti10 Ti11 123.5(2)
O23 Ti10 O22 78.8(3)
O23 Ti10 O29 161.5(3)
O23 Ti10 Ti4 38.5(2)
O23 Ti10 Ti9 124.0(2)
O23 Ti10 Ti11 84.5(2)
O27 Ti10 O22 163.8(3)
O27 Ti10 O23 93.2(3)
O27 Ti10 O29 93.9(3)
O27 Ti10 Ti4 130.4(3)
O27 Ti10 Ti9 86.6(2)
O27 Ti10 Ti11 41.0(2)
O28 Ti10 O1AA 173.7(4)
O28 Ti10 O22 98.2(3)
O28 Ti10 O23 96.1(3)
O28 Ti10 O27 96.7(3)
O28 Ti10 O29 100.1(3)
O28 Ti10 Ti4 98.8(3)
O28 Ti10 Ti9 139.6(3)
O28 Ti10 Ti11 137.4(3)
O29 Ti10 Ti4 128.8(3)
O29 Ti10 Ti9 39.6(2)
O29 Ti10 Ti11 89.7(2)
Ti4 Ti10 Ti9 109.53(8)
Ti4 Ti10 Ti11 106.99(8)
Ti9 Ti10 Ti11 60.07(7)
O1AA Ti11 O27 74.2(3)
O1AA Ti11 O30 74.9(3)
O1AA Ti11 Ti9 37.2(2)
O1AA Ti11 Ti10 37.1(2)
O1AA Ti11 Zn1 93.1(2)
O24 Ti11 O1AA 91.1(3)
O24 Ti11 O27 90.3(3)
O24 Ti11 O30 165.6(3)
O24 Ti11 Ti9 127.5(3)
O24 Ti11 Ti10 85.2(2)
O24 Ti11 Zn1 45.4(2)
O25 Ti11 O1AA 88.8(3)
O25 Ti11 O24 86.9(4)
O25 Ti11 O27 162.8(4)
O25 Ti11 O30 89.7(3)
O25 Ti11 Ti9 84.4(2)
O25 Ti11 Ti10 124.9(3)
O25 Ti11 Zn1 41.7(3)
O26 Ti11 O1AA 165.8(4)
O26 Ti11 O24 100.5(4)
O26 Ti11 O25 99.9(4)
O26 Ti11 O27 97.3(4)
O26 Ti11 O30 93.9(4)
O26 Ti11 Ti9 132.0(3)
O26 Ti11 Ti10 135.1(3)
O26 Ti11 Zn1 100.8(3)
O27 Ti11 Ti9 83.9(2)
O27 Ti11 Ti10 37.9(2)
O27 Ti11 Zn1 134.4(2)
O30 Ti11 O27 88.9(3)
O30 Ti11 Ti9 38.2(2)
O30 Ti11 Ti10 85.3(2)
O30 Ti11 Zn1 130.7(2)
Ti9 Ti11 Ti10 59.44(6)
Ti9 Ti11 Zn1 112.27(8)
Ti10 Ti11 Zn1 113.44(8)
Cl1 Zn1 O24 111.2(2)
Cl1 Zn1 Ti5 121.67(11)
Cl1 Zn1 Ti6 124.23(11)
Cl1 Zn1 Ti11 116.31(12)
O13 Zn1 Cl1 114.5(2)
O13 Zn1 O14 100.5(3)
O13 Zn1 O24 72.9(3)
O13 Zn1 O25 127.1(3)
O13 Zn1 Ti5 37.6(2)
O13 Zn1 Ti6 118.0(2)
O13 Zn1 Ti11 102.9(2)
O14 Zn1 Cl1 114.9(2)
O14 Zn1 O24 131.3(3)
O14 Zn1 O25 75.3(3)
O14 Zn1 Ti5 119.5(2)
O14 Zn1 Ti6 38.8(2)
O14 Zn1 Ti11 105.8(2)
O24 Zn1 Ti5 35.5(2)
O24 Zn1 Ti6 100.7(2)
O24 Zn1 Ti11 36.5(2)
O25 Zn1 Cl1 114.6(2)
O25 Zn1 O24 72.2(3)
O25 Zn1 Ti5 98.1(2)
O25 Zn1 Ti6 36.7(2)
O25 Zn1 Ti11 35.9(2)
Ti5 Zn1 Ti11 66.82(6)
Ti6 Zn1 Ti5 111.09(6)
Ti6 Zn1 Ti11 68.39(6)
C5 C2 H 97.3
C5 C2 C8 105.1(14)
C5 C2 O1 111.3(17)
C8 C2 H 97.3
O1 C2 H 97.3
O1 C2 C8 138(2)
C2 C5 HA 109.5
C2 C5 HB 109.5
C2 C5 HC 109.5
HA C5 HB 109.5
HA C5 HC 109.5
HB C5 HC 109.5
C2 C8 HD 109.5
C2 C8 HE 109.5
C2 C8 HF 109.5
HD C8 HE 109.5
HD C8 HF 109.5
HE C8 HF 109.5
C2 O1 HG 106.7

loop_
_geom_bond_atom_site_label_1
_geom_bond_atom_site_label_2
_geom_bond_distance
C0AA H0AA 0.9800
C0AA H0AB 0.9800
C0AA H0AC 0.9800
C0AA C4AA 1.48(2)
C1AA H1AA 1.0000
C1AA C2AA 1.491(19)
C1AA C6 1.512(19)
C1AA O27 1.419(14)
C2AA H2AA 0.9800
C2AA H2AB 0.9800
C2AA H2AC 0.9800
C3AA H3AA 1.0000
C3AA C6AA 1.437(18)
C3AA C9 1.53(2)
C3AA O28 1.443(13)
C4AA H4AA 1.0000
C4AA C5AA 1.578(19)
C4AA O30 1.442(14)
C5AA H5AA 0.9800
C5AA H5AB 0.9800
C5AA H5AC 0.9800
C6 H6A 0.9800
C6 H6B 0.9800
C6 H6C 0.9800
C6AA H6AA 0.9800
C6AA H6AB 0.9800
C6AA H6AC 0.9800
C9 H9A 0.9800
C9 H9B 0.9800
C9 H9C 0.9800
C10 H10 1.0000
C10 C11 1.521(19)
C10 C12 1.51(2)
C10 O29 1.445(13)
C11 H11A 0.9800
C11 H11B 0.9800
C11 H11C 0.9800
C12 H12A 0.9800
C12 H12B 0.9800
C12 H12C 0.9800
C13 H13 1.0000
C13 C14 1.39(2)
C13 C15 1.43(2)
C13 O31 1.440(17)
C14 H14A 0.9800
C14 H14B 0.9800
C14 H14C 0.9800
C15 H15A 0.9800
C15 H15B 0.9800
C15 H15C 0.9800
C16 H16 1.0000
C16 C17 1.451(19)
C16 C18 1.406(16)
C16 O26 1.396(15)
C17 H17A 0.9800
C17 H17B 0.9800
C17 H17C 0.9800
C18 H18A 0.9800
C18 H18B 0.9800
C18 H18C 0.9800
C19 H19 1.0000
C19 C20 1.421(14)
C19 C21 1.36(2)
C19 O15 1.364(16)
C20 H20A 0.9800
C20 H20B 0.9800
C20 H20C 0.9800
C21 H21A 0.9800
C21 H21B 0.9800
C21 H21C 0.9800
C22 H22 1.0000
C22 C23 1.425(19)
C22 C24 1.455(17)
C22 O19 1.390(14)
C23 H23A 0.9800
C23 H23B 0.9800
C23 H23C 0.9800
C24 H24A 0.9800
C24 H24B 0.9800
C24 H24C 0.9800
C25 H25 1.0000
C25 C26 1.448(19)
C25 C27 1.44(2)
C25 O18 1.410(13)
C26 H26A 0.9800
C26 H26B 0.9800
C26 H26C 0.9800
C27 H27A 0.9800
C27 H27B 0.9800
C27 H27C 0.9800
C28 H28 1.0000
C28 C29 1.462(16)
C28 C30 1.53(3)
C28 O17 1.459(18)
C29 H29A 0.9800
C29 H29B 0.9800
C29 H29C 0.9800
C30 H30A 0.9800
C30 H30B 0.9800
C30 H30C 0.9800
C31 H31 1.0000
C31 C32 1.56(2)
C31 C33 1.423(18)
C31 O4 1.391(17)
C32 H32A 0.9800
C32 H32B 0.9800
C32 H32C 0.9800
C33 H33A 0.9800
C33 H33B 0.9800
C33 H33C 0.9800
C34 H34 1.0000
C34 C35 1.46(2)
C34 C36 1.40(3)
C34 O16 1.379(14)
C35 H35A 0.9800
C35 H35B 0.9800
C35 H35C 0.9800
C36 H36A 0.9800
C36 H36B 0.9800
C36 H36C 0.9800
C37 H37 1.0000
C37 C38 1.48(2)
C37 C39 1.531(19)
C37 O3 1.469(13)
C38 H38A 0.9800
C38 H38B 0.9800
C38 H38C 0.9800
C39 H39A 0.9800
C39 H39B 0.9800
C39 H39C 0.9800
C40 H40 1.0000
C40 C41 1.476(18)
C40 C42 1.473(16)
C40 O8 1.405(14)
C41 H41A 0.9800
C41 H41B 0.9800
C41 H41C 0.9800
C42 H42A 0.9800
C42 H42B 0.9800
C42 H42C 0.9800
C43 H43 1.0000
C43 C44 1.51(2)
C43 C45 1.50(2)
C43 O7 1.440(13)
C44 H44A 0.9800
C44 H44B 0.9800
C44 H44C 0.9800
C45 H45A 0.9800
C45 H45B 0.9800
C45 H45C 0.9800
C46 H46 1.0000
C46 C47 1.507(18)
C46 C48 1.484(18)
C46 O6 1.404(15)
C47 H47A 0.9800
C47 H47B 0.9800
C47 H47C 0.9800
C48 H48A 0.9800
C48 H48B 0.9800
C48 H48C 0.9800
C49 H49 1.0000
C49 C50 1.516(18)
C49 C51 1.449(18)
C49 O2AA 1.428(14)
C50 H50A 0.9800
C50 H50B 0.9800
C50 H50C 0.9800
C51 H51A 0.9800
C51 H51B 0.9800
C51 H51C 0.9800
Cl1 Zn1 2.199(3)
O0AA Ti1 1.940(7)
O0AA Ti2 1.972(8)
O0AA Ti3 1.978(7)
O1AA Ti9 1.948(7)
O1AA Ti10 1.955(7)
O1AA Ti11 1.994(8)
O2AA Ti1 1.992(8)
O2AA Ti2 2.075(8)
O3 Ti1 1.969(8)
O3 Ti3 2.086(8)
O4 Ti1 1.791(9)
O6 Ti2 1.810(8)
O7 Ti2 2.003(7)
O7 Ti3 2.016(8)
O8 Ti3 1.808(7)
O9 Ti3 2.004(8)
O9 Ti6 2.014(8)
O9 Ti7 1.868(8)
O10 Ti1 1.984(8)
O10 Ti7 1.925(8)
O10 Ti8 1.977(7)
O11 Ti1 2.002(7)
O11 Ti4 1.914(8)
O11 Ti8 1.975(8)
O12 Ti2 1.970(8)
O12 Ti4 1.873(8)
O12 Ti5 2.029(8)
O13 Ti2 1.868(8)
O13 Ti5 1.922(8)
O13 Zn1 2.011(8)
O14 Ti3 1.867(8)
O14 Ti6 1.914(8)
O14 Zn1 2.026(8)
O15 Ti6 1.763(8)
O16 Ti7 1.754(8)
O17 Ti8 1.767(7)
O18 Ti4 1.749(7)
O19 Ti5 1.771(9)
O20 Ti6 1.956(7)
O20 Ti7 1.934(8)
O20 Ti9 1.975(7)
O21 Ti7 1.972(7)
O21 Ti8 1.880(8)
O21 Ti9 2.033(8)
O22 Ti4 1.992(7)
O22 Ti8 1.897(7)
O22 Ti10 2.006(8)
O23 Ti4 1.936(8)
O23 Ti5 1.957(7)
O23 Ti10 1.975(8)
O24 Ti5 1.794(8)
O24 Ti11 1.931(9)
O24 Zn1 2.313(8)
O25 Ti6 1.814(8)
O25 Ti11 1.929(8)
O25 Zn1 2.188(8)
O26 Ti11 1.774(8)
O27 Ti10 1.959(9)
O27 Ti11 2.093(7)
O28 Ti10 1.772(8)
O29 Ti9 2.010(7)
O29 Ti10 2.007(8)
O30 Ti9 1.964(8)
O30 Ti11 2.067(8)
O31 Ti9 1.777(8)
Ti1 Ti2 3.110(3)
Ti1 Ti3 3.108(3)
Ti1 Ti8 3.075(3)
Ti2 Ti3 3.118(3)
Ti2 Ti5 3.001(3)
Ti3 Ti6 3.005(3)
Ti4 Ti5 3.004(3)
Ti4 Ti8 2.977(3)
Ti4 Ti10 3.041(3)
Ti5 Zn1 3.072(2)
Ti6 Ti7 2.984(3)
Ti6 Zn1 3.014(3)
Ti7 Ti8 2.964(3)
Ti7 Ti9 3.054(3)
Ti9 Ti10 3.098(3)
Ti9 Ti11 3.118(3)
Ti10 Ti11 3.131(3)
Ti11 Zn1 3.214(3)
C2 H 1.0000
C2 C5 1.436(15)
C2 C8 1.49(2)
C2 O1 1.458(15)
C5 HA 0.9800
C5 HB 0.9800
C5 HC 0.9800
C8 HD 0.9800
C8 HE 0.9800
C8 HF 0.9800
O1 HG 0.8199

loop_
_geom_torsion_atom_site_label_1
_geom_torsion_atom_site_label_2
_geom_torsion_atom_site_label_3
_geom_torsion_atom_site_label_4
_geom_torsion
C0AA C4AA O30 Ti9 55.3(15)
C0AA C4AA O30 Ti11 -106.0(13)
C2AA C1AA O27 Ti10 130.6(10)
C2AA C1AA O27 Ti11 -62.8(15)
C3AA O28 Ti10 O22 -65(3)
C3AA O28 Ti10 O23 14(3)
C3AA O28 Ti10 O27 108(3)
C3AA O28 Ti10 O29 -156(3)
C3AA O28 Ti10 Ti4 -24(3)
C3AA O28 Ti10 Ti9 -159(3)
C3AA O28 Ti10 Ti11 103(3)
C5AA C4AA O30 Ti9 -69.3(15)
C5AA C4AA O30 Ti11 129.4(10)
C6 C1AA O27 Ti10 -104.5(12)
C6 C1AA O27 Ti11 62.1(14)
C6AA C3AA O28 Ti10 78(4)
C9 C3AA O28 Ti10 -42(4)
C11 C10 O29 Ti9 -110.2(11)
C11 C10 O29 Ti10 61.0(15)
C12 C10 O29 Ti9 126.2(10)
C12 C10 O29 Ti10 -62.6(15)
C13 O31 Ti9 O20 -51(3)
C13 O31 Ti9 O21 27(3)
C13 O31 Ti9 O29 117(3)
C13 O31 Ti9 O30 -145(3)
C13 O31 Ti9 Ti7 -12(3)
C13 O31 Ti9 Ti10 115(3)
C13 O31 Ti9 Ti11 -144(3)
C14 C13 O31 Ti9 -50(4)
C15 C13 O31 Ti9 176.5(19)
C16 O26 Ti11 O1AA 163.7(16)
C16 O26 Ti11 O24 -52.2(18)
C16 O26 Ti11 O25 36.4(18)
C16 O26 Ti11 O27 -143.9(17)
C16 O26 Ti11 O30 126.8(17)
C16 O26 Ti11 Ti9 127.8(17)
C16 O26 Ti11 Ti10 -145.9(16)
C16 O26 Ti11 Zn1 -5.9(18)
C17 C16 O26 Ti11 -65(2)
C18 C16 O26 Ti11 151.5(15)
C19 O15 Ti6 O9 133(2)
C19 O15 Ti6 O14 51(2)
C19 O15 Ti6 O20 -145(2)
C19 O15 Ti6 O25 -43(2)
C19 O15 Ti6 Ti3 89(2)
C19 O15 Ti6 Ti7 173(2)
C19 O15 Ti6 Zn1 8(2)
C20 C19 O15 Ti6 146.0(16)
C21 C19 O15 Ti6 -7(4)
C22 O19 Ti5 O12 -153.1(17)
C22 O19 Ti5 O13 -70.2(18)
C22 O19 Ti5 O23 125.0(17)
C22 O19 Ti5 O24 23.0(18)
C22 O19 Ti5 Ti2 -109.3(17)
C22 O19 Ti5 Ti4 166.5(16)
C22 O19 Ti5 Zn1 -28.2(18)
C23 C22 O19 Ti5 19(3)
C24 C22 O19 Ti5 165.8(13)
C25 O18 Ti4 O11 -141(2)
C25 O18 Ti4 O12 -38(2)
C25 O18 Ti4 O22 134(2)
C25 O18 Ti4 O23 49(2)
C25 O18 Ti4 Ti5 7(2)
C25 O18 Ti4 Ti8 176(2)
C25 O18 Ti4 Ti10 91(2)
C26 C25 O18 Ti4 21(3)
C27 C25 O18 Ti4 149.8(18)
C28 O17 Ti8 O10 54(2)
C28 O17 Ti8 O11 138(2)
C28 O17 Ti8 O21 -31(3)
C28 O17 Ti8 O22 -136(2)
C28 O17 Ti8 Ti1 95(2)
C28 O17 Ti8 Ti4 179(2)
C28 O17 Ti8 Ti7 12(3)
C29 C28 O17 Ti8 -167.6(16)
C30 C28 O17 Ti8 -37(4)
C31 O4 Ti1 O2AA -68(4)
C31 O4 Ti1 O3 -166(4)
C31 O4 Ti1 O10 102(4)
C31 O4 Ti1 O11 24(5)
C31 O4 Ti1 Ti2 -64(5)
C31 O4 Ti1 Ti3 -165(4)
C31 O4 Ti1 Ti8 63(4)
C32 C31 O4 Ti1 -16(5)
C33 C31 O4 Ti1 -137(4)
C34 O16 Ti7 O9 17(2)
C34 O16 Ti7 O10 119.9(19)
C34 O16 Ti7 O20 -69(2)
C34 O16 Ti7 O21 -154.7(19)
C34 O16 Ti7 Ti6 -27(2)
C34 O16 Ti7 Ti8 164.5(18)
C34 O16 Ti7 Ti9 -110.7(19)
C35 C34 O16 Ti7 -162.6(15)
C36 C34 O16 Ti7 62(3)
C38 C37 O3 Ti1 -63.5(16)
C38 C37 O3 Ti3 103.1(13)
C39 C37 O3 Ti1 65.1(14)
C39 C37 O3 Ti3 -128.3(10)
C40 O8 Ti3 O0AA -167.1(14)
C40 O8 Ti3 O3 -146.8(12)
C40 O8 Ti3 O7 119.4(12)
C40 O8 Ti3 O9 -58.1(13)
C40 O8 Ti3 O14 22.3(13)
C40 O8 Ti3 Ti1 -147.0(11)
C40 O8 Ti3 Ti2 123.5(12)
C40 O8 Ti3 Ti6 -16.1(13)
C41 C40 O8 Ti3 87.3(16)
C42 C40 O8 Ti3 -147.8(11)
C44 C43 O7 Ti2 -125.6(10)
C44 C43 O7 Ti3 69.2(14)
C45 C43 O7 Ti2 108.6(11)
C45 C43 O7 Ti3 -56.6(16)
C46 O6 Ti2 O0AA -164.6(15)
C46 O6 Ti2 O2AA 157.7(14)
C46 O6 Ti2 O7 -109.5(14)
C46 O6 Ti2 O12 67.5(14)
C46 O6 Ti2 O13 -14.2(14)
C46 O6 Ti2 Ti1 160.0(13)
C46 O6 Ti2 Ti3 -111.5(14)
C46 O6 Ti2 Ti5 24.5(14)
C47 C46 O6 Ti2 -89.9(18)
C48 C46 O6 Ti2 148.3(12)
C50 C49 O2AA Ti1 105.4(11)
C50 C49 O2AA Ti2 -62.4(14)
C51 C49 O2AA Ti1 -127.0(10)
C51 C49 O2AA Ti2 65.2(13)
Ti2 O12 Ti4 O11 -19.2(6)
Ti2 O12 Ti4 O18 -132.4(6)
Ti2 O12 Ti4 O22 59.1(9)
Ti2 O12 Ti4 O23 120.6(6)
Ti2 O12 Ti4 Ti5 113.2(7)
Ti2 O12 Ti4 Ti8 14.0(7)
Ti2 O12 Ti4 Ti10 98.1(6)
Ti3 O9 Ti7 O10 20.3(7)
Ti3 O9 Ti7 O16 133.8(6)
Ti3 O9 Ti7 O20 -120.6(7)
Ti3 O9 Ti7 O21 -58.6(9)
Ti3 O9 Ti7 Ti6 -112.1(7)
Ti3 O9 Ti7 Ti8 -13.3(8)
Ti3 O9 Ti7 Ti9 -98.1(6)
Ti4 O22 Ti8 O10 50.4(6)
Ti4 O22 Ti8 O11 -7.5(3)
Ti4 O22 Ti8 O17 -115.0(3)
Ti4 O22 Ti8 O21 132.2(3)
Ti4 O22 Ti8 Ti1 14.4(3)
Ti4 O22 Ti8 Ti7 98.4(3)
Ti5 O12 Ti4 O11 -132.4(3)
Ti5 O12 Ti4 O18 114.3(4)
Ti5 O12 Ti4 O22 -54.1(6)
Ti5 O12 Ti4 O23 7.4(3)
Ti5 O12 Ti4 Ti8 -99.2(3)
Ti5 O12 Ti4 Ti10 -15.1(4)
Ti5 O13 Ti2 O0AA -85.7(4)
Ti5 O13 Ti2 O2AA -46.9(14)
Ti5 O13 Ti2 O6 100.6(4)
Ti5 O13 Ti2 O7 -162.4(4)
Ti5 O13 Ti2 O12 1.7(4)
Ti5 O13 Ti2 Ti1 -74.1(4)
Ti5 O13 Ti2 Ti3 -123.4(3)
Ti6 O9 Ti7 O10 132.5(3)
Ti6 O9 Ti7 O16 -114.1(4)
Ti6 O9 Ti7 O20 -8.5(3)
Ti6 O9 Ti7 O21 53.5(6)
Ti6 O9 Ti7 Ti8 98.8(3)
Ti6 O9 Ti7 Ti9 14.1(4)
Ti6 O14 Ti3 O0AA 81.3(4)
Ti6 O14 Ti3 O3 33.9(14)
Ti6 O14 Ti3 O7 157.7(3)
Ti6 O14 Ti3 O8 -100.8(4)
Ti6 O14 Ti3 O9 -4.6(3)
Ti6 O14 Ti3 Ti1 68.7(4)
Ti6 O14 Ti3 Ti2 118.9(3)
Ti7 O21 Ti8 O10 7.3(3)
Ti7 O21 Ti8 O11 -52.1(6)
Ti7 O21 Ti8 O17 111.7(3)
Ti7 O21 Ti8 O22 -133.7(3)
Ti7 O21 Ti8 Ti1 -15.2(4)
Ti7 O21 Ti8 Ti4 -98.9(3)
Ti9 O21 Ti8 O10 122.3(6)
Ti9 O21 Ti8 O11 62.8(8)
Ti9 O21 Ti8 O17 -133.3(5)
Ti9 O21 Ti8 O22 -18.7(6)
Ti9 O21 Ti8 Ti1 99.7(5)
Ti9 O21 Ti8 Ti4 16.1(6)
Ti9 O21 Ti8 Ti7 115.0(6)
Ti10 O22 Ti8 O10 -62.8(8)
Ti10 O22 Ti8 O11 -120.7(6)
Ti10 O22 Ti8 O17 131.8(5)
Ti10 O22 Ti8 O21 19.0(6)
Ti10 O22 Ti8 Ti1 -98.8(5)
Ti10 O22 Ti8 Ti4 -113.2(6)
Ti10 O22 Ti8 Ti7 -14.8(7)
Ti11 O24 Ti5 O12 -47.5(10)
Ti11 O24 Ti5 O13 -113.3(7)
Ti11 O24 Ti5 O19 138.7(7)
Ti11 O24 Ti5 O23 27.7(7)
Ti11 O24 Ti5 Ti2 -90.2(7)
Ti11 O24 Ti5 Ti4 -3.2(8)
Ti11 O24 Ti5 Zn1 -108.5(8)
Ti11 O25 Ti6 O9 55.0(10)
Ti11 O25 Ti6 O14 122.3(8)
Ti11 O25 Ti6 O15 -131.2(7)
Ti11 O25 Ti6 O20 -21.5(8)
Ti11 O25 Ti6 Ti3 96.9(7)
Ti11 O25 Ti6 Ti7 11.3(9)
Ti11 O25 Ti6 Zn1 118.4(9)
Zn1 O13 Ti2 O0AA 36.3(5)
Zn1 O13 Ti2 O2AA 75.0(14)
Zn1 O13 Ti2 O6 -137.5(5)
Zn1 O13 Ti2 O7 -40.5(6)
Zn1 O13 Ti2 O12 123.7(6)
Zn1 O13 Ti2 Ti1 47.9(6)
Zn1 O13 Ti2 Ti3 -1.5(5)
Zn1 O13 Ti2 Ti5 121.9(7)
Zn1 O14 Ti3 O0AA -35.2(5)
Zn1 O14 Ti3 O3 -82.6(13)
Zn1 O14 Ti3 O7 41.2(5)
Zn1 O14 Ti3 O8 142.7(5)
Zn1 O14 Ti3 O9 -121.1(5)
Zn1 O14 Ti3 Ti1 -47.8(6)
Zn1 O14 Ti3 Ti2 2.5(5)
Zn1 O14 Ti3 Ti6 -116.5(6)
Zn1 O24 Ti5 O12 61.0(6)
Zn1 O24 Ti5 O13 -4.9(3)
Zn1 O24 Ti5 O19 -112.9(4)
Zn1 O24 Ti5 O23 136.1(3)
Zn1 O24 Ti5 Ti2 18.2(4)
Zn1 O24 Ti5 Ti4 105.2(3)
Zn1 O25 Ti6 O9 -63.4(6)
Zn1 O25 Ti6 O14 3.9(3)
Zn1 O25 Ti6 O15 110.4(4)
Zn1 O25 Ti6 O20 -139.9(3)
Zn1 O25 Ti6 Ti3 -21.6(3)
Zn1 O25 Ti6 Ti7 -107.1(2)
